data_4071551
loop_
_publ_author_name
'Song, Li-Cheng'
'Fang, Xiao-Niu'
'Li, Chang-Gong'
'Yan, Jing'
'Bao, Hai-Lin'
'Hu, Qing-Mei'

_publ_section_title
;
 Novel \m-CO-Containing Butterfly Fe/S Cluster Anions Generated from
 Tetrathiols, Fe3(CO)12, and Et3N: Their Reactions with Electrophiles To
 Give Neutral Butterfly Fe/S Cluster Complexes
;
_journal_issue 13
_journal_name_full Organometallics
_journal_page_first 3225
_journal_paper_doi 10.1021/om800225y
_journal_volume 27
_journal_year 2008
_chemical_formula_sum 'C47 H28 Fe6 O18 P2 S4'
_chemical_formula_weight 1405.97
_chemical_name_systematic
; 
 ? 
;
_space_group_IT_number 15
_symmetry_cell_setting monoclinic
_symmetry_space_group_name_Hall '-C 2yc'
_symmetry_space_group_name_H-M 'C 1 2/c 1'
_atom_sites_solution_hydrogens geom
_atom_sites_solution_primary direct
_atom_sites_solution_secondary difmap
_audit_creation_method SHELXL-97
_cell_angle_alpha 90.00
_cell_angle_beta 94.807(2)
_cell_angle_gamma 90.00
_cell_formula_units_Z 8
_cell_length_a 13.7796(17)
_cell_length_b 20.849(3)
_cell_length_c 40.694(5)
_cell_measurement_reflns_used 6611
_cell_measurement_temperature 294(2)
_cell_measurement_theta_max 25.05
_cell_measurement_theta_min 2.25
_cell_volume 11650(3)
_computing_cell_refinement 'Bruker SMART'
_computing_data_collection 'Bruker SMART'
_computing_data_reduction 'Bruker SAINT'
_computing_molecular_graphics 'Bruker SHELXTL'
_computing_publication_material 'Bruker SHELXTL'
_computing_structure_refinement 'SHELXL-97 (Sheldrick, 1997)'
_computing_structure_solution 'SHELXS-97 (Sheldrick, 1990)'
_diffrn_ambient_temperature 294(2)
_diffrn_measured_fraction_theta_full 0.998
_diffrn_measured_fraction_theta_max 0.998
_diffrn_measurement_device_type 'CCD area detector'
_diffrn_measurement_method 'phi and omega scans'
_diffrn_radiation_monochromator graphite
_diffrn_radiation_source 'fine-focus sealed tube'
_diffrn_radiation_type MoK\a
_diffrn_radiation_wavelength 0.71073
_diffrn_reflns_av_R_equivalents 0.0533
_diffrn_reflns_av_sigmaI/netI 0.0752
_diffrn_reflns_limit_h_max 17
_diffrn_reflns_limit_h_min -17
_diffrn_reflns_limit_k_max 20
_diffrn_reflns_limit_k_min -26
_diffrn_reflns_limit_l_max 47
_diffrn_reflns_limit_l_min -50
_diffrn_reflns_number 32686
_diffrn_reflns_theta_full 26.38
_diffrn_reflns_theta_max 26.38
_diffrn_reflns_theta_min 1.78
_exptl_absorpt_coefficient_mu 1.719
_exptl_absorpt_correction_T_max 1.000000
_exptl_absorpt_correction_T_min 0.713690
_exptl_absorpt_correction_type multi-scan
_exptl_absorpt_process_details sadabs
_exptl_crystal_density_diffrn 1.603
_exptl_crystal_density_meas ?
_exptl_crystal_density_method 'not measured'
_exptl_crystal_F_000 5632
_exptl_crystal_size_max 0.34
_exptl_crystal_size_mid 0.30
_exptl_crystal_size_min 0.22
_platon_squeeze_details
;
;
_refine_diff_density_max 0.398
_refine_diff_density_min -0.351
_refine_diff_density_rms 0.076
_refine_ls_extinction_method none
_refine_ls_goodness_of_fit_ref 0.940
_refine_ls_hydrogen_treatment constr
_refine_ls_matrix_type full
_refine_ls_number_parameters 694
_refine_ls_number_reflns 11909
_refine_ls_number_restraints 0
_refine_ls_restrained_S_all 0.940
_refine_ls_R_factor_all 0.0907
_refine_ls_R_factor_gt 0.0465
_refine_ls_shift/su_max 0.003
_refine_ls_shift/su_mean 0.000
_refine_ls_structure_factor_coef Fsqd
_refine_ls_weighting_details 'calc w=1/[\s^2^(Fo^2^)+(0.0457P)^2^+0.0000P] where P=(Fo^2^+2Fc^2^)/3'
_refine_ls_weighting_scheme calc
_refine_ls_wR_factor_gt 0.0919
_refine_ls_wR_factor_ref 0.1024
_reflns_number_gt 7055
_reflns_number_total 11909
_reflns_threshold_expression >2sigma(I)
_cod_data_source_file om800225y-file004.cif
_cod_data_source_block 050730a
_cod_depositor_comments
;
The following automatic conversions were performed:

'_symmetry_cell_setting' value 'Monoclinic' changed to 'monoclinic'
according to /home/saulius/struct/CIF-dictionaries/cif_core.dic
dictionary named 'cif_core.dic' version 2.4.1 from 2010-06-29.

Automatic conversion script
Id: cif_fix_values 1715 2011-07-08 13:25:40Z adriana 

The following automatic conversions were performed:

'_exptl_crystal_density_meas' value 'NONE' was changed to '?' - the
value is perceived as not measured.

Automatic conversion script
Id: cif_fix_values 3008 2015-01-20 13:52:24Z robertas 
;
_cod_original_sg_symbol_H-M C2/c
_cod_database_code 4071551

loop_
_symmetry_equiv_pos_as_xyz
'x, y, z'
'-x, y, -z+1/2'
'x+1/2, y+1/2, z'
'-x+1/2, y+1/2, -z+1/2'
'-x, -y, -z'
'x, -y, z-1/2'
'-x+1/2, -y+1/2, -z'
'x+1/2, -y+1/2, z-1/2'

loop_
_atom_site_label
_atom_site_type_symbol
_atom_site_fract_x
_atom_site_fract_y
_atom_site_fract_z
_atom_site_U_iso_or_equiv
_atom_site_adp_type
_atom_site_occupancy
_atom_site_symmetry_multiplicity
_atom_site_calc_flag
_atom_site_refinement_flags
Fe1 Fe 0.53737(4) 0.39083(3) 0.062174(14) 0.03870(15) Uani 1 1 d .
Fe2 Fe 0.67025(4) 0.30454(3) 0.060226(14) 0.03926(15) Uani 1 1 d .
Fe3 Fe 0.71154(4) 0.14755(3) 0.193381(13) 0.03884(15) Uani 1 1 d .
Fe4 Fe 0.56840(4) 0.06894(3) 0.185218(13) 0.03799(15) Uani 1 1 d .
Fe5 Fe 0.14437(4) 0.22779(3) 0.132487(16) 0.04771(17) Uani 1 1 d .
Fe6 Fe 0.19110(4) 0.23289(3) 0.074167(15) 0.04633(17) Uani 1 1 d .
P1 P 0.69394(8) 0.40268(5) 0.08089(3) 0.0393(3) Uani 1 1 d .
P2 P 0.71741(8) 0.05172(5) 0.16893(2) 0.0365(2) Uani 1 1 d .
S1 S 0.56125(7) 0.30869(5) 0.09890(2) 0.0352(2) Uani 1 1 d .
S2 S 0.59103(7) 0.15512(5) 0.15201(2) 0.0350(2) Uani 1 1 d .
S3 S 0.24442(7) 0.15762(5) 0.11033(3) 0.0419(3) Uani 1 1 d .
S4 S 0.24773(7) 0.30148(5) 0.11477(3) 0.0400(2) Uani 1 1 d .
O1 O 0.5726(3) 0.44730(18) -0.00151(9) 0.0826(11) Uani 1 1 d .
O2 O 0.4693(3) 0.4968(2) 0.10128(12) 0.1147(17) Uani 1 1 d .
O3 O 0.3467(3) 0.35313(17) 0.03076(9) 0.0833(12) Uani 1 1 d .
O4 O 0.7567(3) 0.3423(2) 0.00036(10) 0.1084(15) Uani 1 1 d .
O5 O 0.8443(3) 0.23880(16) 0.08903(10) 0.0824(11) Uani 1 1 d .
O6 O 0.5563(3) 0.2050(2) 0.02383(11) 0.1199(18) Uani 1 1 d .
O7 O 0.6238(3) 0.24797(17) 0.23212(8) 0.0793(11) Uani 1 1 d .
O8 O 0.8708(3) 0.22105(19) 0.16899(10) 0.0923(13) Uani 1 1 d .
O9 O 0.8170(3) 0.09394(19) 0.25231(9) 0.0977(14) Uani 1 1 d .
O10 O 0.6081(3) -0.00630(18) 0.24481(9) 0.0903(13) Uani 1 1 d .
O11 O 0.4619(3) -0.0231(2) 0.14112(12) 0.1090(15) Uani 1 1 d .
O12 O 0.4086(3) 0.12937(18) 0.21708(8) 0.0825(12) Uani 1 1 d .
O13 O 0.2153(4) 0.2210(2) 0.20225(11) 0.1165(16) Uani 1 1 d .
O14 O -0.0012(3) 0.12541(19) 0.13322(12) 0.1141(16) Uani 1 1 d .
O15 O -0.0016(3) 0.33018(19) 0.13191(12) 0.1102(16) Uani 1 1 d .
O16 O 0.0405(3) 0.1443(2) 0.04806(11) 0.1234(17) Uani 1 1 d .
O17 O 0.0778(3) 0.34033(19) 0.04413(10) 0.1056(15) Uani 1 1 d .
O18 O 0.3232(3) 0.21141(15) 0.02209(8) 0.0660(9) Uani 1 1 d .
C1 C 0.5595(3) 0.4268(2) 0.02374(12) 0.0533(12) Uani 1 1 d .
C2 C 0.4937(3) 0.4554(2) 0.08542(13) 0.0639(14) Uani 1 1 d .
C3 C 0.4215(4) 0.3647(2) 0.04367(11) 0.0518(12) Uani 1 1 d .
C4 C 0.7224(4) 0.3274(2) 0.02412(12) 0.0593(13) Uani 1 1 d .
C5 C 0.7743(3) 0.2626(2) 0.07867(11) 0.0497(11) Uani 1 1 d .
C6 C 0.6016(4) 0.2425(3) 0.03801(12) 0.0677(15) Uani 1 1 d .
C7 C 0.6573(3) 0.2092(2) 0.21724(11) 0.0529(12) Uani 1 1 d .
C8 C 0.8083(4) 0.1922(2) 0.17809(11) 0.0552(12) Uani 1 1 d .
C9 C 0.7769(4) 0.1148(2) 0.22930(11) 0.0584(13) Uani 1 1 d .
C10 C 0.5941(3) 0.0216(2) 0.22088(12) 0.0567(12) Uani 1 1 d .
C11 C 0.5024(3) 0.0132(2) 0.15803(13) 0.0600(13) Uani 1 1 d .
C12 C 0.4703(3) 0.1066(2) 0.20482(11) 0.0523(12) Uani 1 1 d .
C13 C 0.1858(4) 0.2230(2) 0.17567(14) 0.0632(13) Uani 1 1 d .
C14 C 0.0541(4) 0.1650(2) 0.13269(14) 0.0725(15) Uani 1 1 d .
C15 C 0.0540(4) 0.2897(2) 0.13245(14) 0.0716(15) Uani 1 1 d .
C16 C 0.0986(4) 0.1778(3) 0.05810(13) 0.0708(15) Uani 1 1 d .
C17 C 0.1233(4) 0.2990(2) 0.05552(12) 0.0652(14) Uani 1 1 d .
C18 C 0.2734(4) 0.22210(19) 0.04223(12) 0.0509(12) Uani 1 1 d .
C19 C 0.7968(3) -0.0122(2) 0.18605(10) 0.0458(11) Uani 1 1 d .
C20 C 0.7633(4) -0.0688(2) 0.19782(11) 0.0623(13) Uani 1 1 d .
H20 H 0.6966 -0.0758 0.1974 0.075 Uiso 1 1 calc R
C21 C 0.8269(6) -0.1157(2) 0.21027(13) 0.0850(19) Uani 1 1 d .
H21 H 0.8027 -0.1537 0.2183 0.102 Uiso 1 1 calc R
C22 C 0.9238(6) -0.1066(3) 0.21080(14) 0.095(2) Uani 1 1 d .
H22 H 0.9666 -0.1380 0.2194 0.114 Uiso 1 1 calc R
C23 C 0.9584(5) -0.0520(4) 0.1989(2) 0.121(3) Uani 1 1 d .
H23 H 1.0253 -0.0463 0.1988 0.146 Uiso 1 1 calc R
C24 C 0.8953(4) -0.0037(3) 0.18655(16) 0.0899(19) Uani 1 1 d .
H24 H 0.9202 0.0343 0.1787 0.108 Uiso 1 1 calc R
C25 C 0.7301(3) 0.04321(18) 0.12482(9) 0.0353(9) Uani 1 1 d .
C26 C 0.7080(3) -0.0151(2) 0.10984(11) 0.0553(12) Uani 1 1 d .
H26 H 0.6875 -0.0490 0.1224 0.066 Uiso 1 1 calc R
C27 C 0.7159(4) -0.0235(2) 0.07640(12) 0.0655(14) Uani 1 1 d .
H27 H 0.7017 -0.0630 0.0665 0.079 Uiso 1 1 calc R
C28 C 0.7450(4) 0.0269(3) 0.05820(11) 0.0650(14) Uani 1 1 d .
H28 H 0.7492 0.0219 0.0357 0.078 Uiso 1 1 calc R
C29 C 0.7680(4) 0.0843(2) 0.07279(12) 0.0694(15) Uani 1 1 d .
H29 H 0.7890 0.1182 0.0603 0.083 Uiso 1 1 calc R
C30 C 0.7603(3) 0.0923(2) 0.10585(10) 0.0518(12) Uani 1 1 d .
H30 H 0.7760 0.1317 0.1156 0.062 Uiso 1 1 calc R
C31 C 0.7742(3) 0.4587(2) 0.06260(10) 0.0488(11) Uani 1 1 d .
C32 C 0.8720(4) 0.4455(3) 0.06333(16) 0.099(2) Uani 1 1 d .
H32 H 0.8960 0.4081 0.0734 0.118 Uiso 1 1 calc R
C33 C 0.9359(5) 0.4869(4) 0.04938(19) 0.128(3) Uani 1 1 d .
H33 H 1.0021 0.4776 0.0507 0.153 Uiso 1 1 calc R
C34 C 0.9016(6) 0.5411(3) 0.03376(18) 0.105(2) Uani 1 1 d .
H34 H 0.9443 0.5692 0.0246 0.126 Uiso 1 1 calc R
C35 C 0.8062(5) 0.5535(3) 0.03164(15) 0.0874(18) Uani 1 1 d .
H35 H 0.7824 0.5893 0.0200 0.105 Uiso 1 1 calc R
C36 C 0.7423(4) 0.5139(2) 0.04639(12) 0.0668(14) Uani 1 1 d .
H36 H 0.6766 0.5246 0.0454 0.080 Uiso 1 1 calc R
C37 C 0.7193(3) 0.4181(2) 0.12500(10) 0.0449(10) Uani 1 1 d .
C38 C 0.7091(3) 0.4799(2) 0.13652(12) 0.0629(13) Uani 1 1 d .
H38 H 0.6933 0.5128 0.1216 0.075 Uiso 1 1 calc R
C39 C 0.7221(4) 0.4933(3) 0.16962(16) 0.0875(18) Uani 1 1 d .
H39 H 0.7158 0.5351 0.1771 0.105 Uiso 1 1 calc R
C40 C 0.7444(5) 0.4446(4) 0.19148(15) 0.098(2) Uani 1 1 d .
H40 H 0.7517 0.4533 0.2140 0.118 Uiso 1 1 calc R
C41 C 0.7560(4) 0.3830(3) 0.18053(14) 0.0918(19) Uani 1 1 d .
H41 H 0.7719 0.3502 0.1955 0.110 Uiso 1 1 calc R
C42 C 0.7440(4) 0.3698(2) 0.14714(11) 0.0669(14) Uani 1 1 d .
H42 H 0.7526 0.3282 0.1396 0.080 Uiso 1 1 calc R
C43 C 0.4740(3) 0.24133(17) 0.09562(9) 0.0340(9) Uani 1 1 d .
H43A H 0.4228 0.2506 0.0784 0.041 Uiso 1 1 calc R
H43B H 0.5072 0.2028 0.0894 0.041 Uiso 1 1 calc R
C44 C 0.4284(3) 0.22948(16) 0.12815(9) 0.0315(9) Uani 1 1 d .
C45 C 0.3668(3) 0.28694(18) 0.13688(10) 0.0381(10) Uani 1 1 d .
H45A H 0.4058 0.3251 0.1344 0.046 Uiso 1 1 calc R
H45B H 0.3567 0.2834 0.1601 0.046 Uiso 1 1 calc R
C46 C 0.3703(3) 0.16575(17) 0.12652(10) 0.0393(10) Uani 1 1 d .
H46A H 0.3737 0.1494 0.1489 0.047 Uiso 1 1 calc R
H46B H 0.4072 0.1361 0.1140 0.047 Uiso 1 1 calc R
C47 C 0.5080(3) 0.22331(17) 0.15715(9) 0.0353(9) Uani 1 1 d .
H47A H 0.4770 0.2178 0.1775 0.042 Uiso 1 1 calc R
H47B H 0.5456 0.2627 0.1589 0.042 Uiso 1 1 calc R

loop_
_atom_site_aniso_label
_atom_site_aniso_U_11
_atom_site_aniso_U_22
_atom_site_aniso_U_33
_atom_site_aniso_U_23
_atom_site_aniso_U_13
_atom_site_aniso_U_12
Fe1 0.0366(3) 0.0366(3) 0.0423(3) 0.0009(3) -0.0004(3) 0.0030(3)
Fe2 0.0380(3) 0.0417(4) 0.0387(3) -0.0019(3) 0.0069(3) 0.0039(3)
Fe3 0.0386(3) 0.0439(4) 0.0334(3) 0.0003(3) -0.0009(3) 0.0037(3)
Fe4 0.0365(3) 0.0428(3) 0.0355(3) 0.0073(3) 0.0077(3) 0.0041(3)
Fe5 0.0366(4) 0.0420(4) 0.0650(4) -0.0029(3) 0.0073(3) -0.0010(3)
Fe6 0.0447(4) 0.0412(4) 0.0510(4) -0.0035(3) -0.0082(3) -0.0003(3)
P1 0.0360(6) 0.0404(6) 0.0415(6) 0.0015(5) 0.0023(5) -0.0016(5)
P2 0.0353(6) 0.0391(6) 0.0356(6) 0.0046(5) 0.0050(5) 0.0046(5)
S1 0.0360(6) 0.0366(6) 0.0327(5) -0.0010(4) 0.0018(4) -0.0019(5)
S2 0.0346(6) 0.0375(6) 0.0327(5) 0.0039(4) 0.0025(4) 0.0056(4)
S3 0.0388(6) 0.0320(6) 0.0545(7) -0.0022(5) 0.0014(5) -0.0022(5)
S4 0.0368(6) 0.0311(6) 0.0512(6) -0.0020(5) -0.0021(5) 0.0026(5)
O1 0.092(3) 0.100(3) 0.056(2) 0.027(2) 0.006(2) -0.003(2)
O2 0.086(3) 0.098(3) 0.157(4) -0.072(3) -0.003(3) 0.030(3)
O3 0.065(2) 0.077(3) 0.101(3) 0.019(2) -0.036(2) -0.019(2)
O4 0.145(4) 0.113(3) 0.076(3) 0.027(2) 0.064(3) 0.040(3)
O5 0.056(2) 0.069(2) 0.119(3) 0.019(2) -0.009(2) 0.013(2)
O6 0.079(3) 0.162(4) 0.123(4) -0.100(3) 0.030(3) -0.047(3)
O7 0.095(3) 0.076(3) 0.067(2) -0.0293(19) 0.004(2) 0.023(2)
O8 0.073(3) 0.095(3) 0.112(3) 0.003(2) 0.027(2) -0.027(2)
O9 0.125(3) 0.107(3) 0.054(2) 0.009(2) -0.034(2) 0.030(3)
O10 0.096(3) 0.112(3) 0.066(2) 0.050(2) 0.028(2) 0.039(2)
O11 0.085(3) 0.097(3) 0.144(4) -0.047(3) 0.002(3) -0.032(3)
O12 0.076(3) 0.105(3) 0.072(2) 0.026(2) 0.042(2) 0.043(2)
O13 0.136(4) 0.148(4) 0.065(3) 0.008(3) 0.001(3) -0.011(3)
O14 0.073(3) 0.070(3) 0.206(5) -0.023(3) 0.046(3) -0.031(2)
O15 0.067(3) 0.073(3) 0.193(5) -0.003(3) 0.027(3) 0.024(2)
O16 0.105(3) 0.127(4) 0.131(4) -0.032(3) -0.034(3) -0.054(3)
O17 0.119(3) 0.081(3) 0.107(3) -0.002(2) -0.047(3) 0.043(3)
O18 0.077(3) 0.075(2) 0.045(2) -0.0055(17) 0.0006(18) 0.0009(19)
C1 0.047(3) 0.055(3) 0.057(3) 0.005(2) -0.002(2) 0.001(2)
C2 0.045(3) 0.063(3) 0.083(4) -0.013(3) -0.005(3) 0.011(3)
C3 0.063(3) 0.040(3) 0.050(3) 0.009(2) -0.005(2) 0.000(2)
C4 0.072(3) 0.055(3) 0.053(3) 0.003(2) 0.017(3) 0.020(3)
C5 0.047(3) 0.039(3) 0.063(3) 0.006(2) 0.007(2) -0.002(2)
C6 0.052(3) 0.092(4) 0.062(3) -0.035(3) 0.016(3) -0.003(3)
C7 0.057(3) 0.056(3) 0.045(3) -0.005(2) -0.006(2) 0.005(2)
C8 0.058(3) 0.057(3) 0.050(3) -0.001(2) 0.002(2) 0.001(3)
C9 0.067(3) 0.062(3) 0.043(3) -0.006(2) -0.009(2) 0.008(3)
C10 0.049(3) 0.071(3) 0.053(3) 0.012(3) 0.019(2) 0.015(2)
C11 0.051(3) 0.058(3) 0.073(4) 0.002(3) 0.018(3) -0.001(3)
C12 0.053(3) 0.059(3) 0.046(3) 0.019(2) 0.012(2) 0.006(2)
C13 0.063(3) 0.063(3) 0.066(4) 0.003(3) 0.018(3) -0.005(3)
C14 0.051(3) 0.056(3) 0.113(5) -0.009(3) 0.024(3) 0.000(3)
C15 0.055(3) 0.051(3) 0.111(5) -0.006(3) 0.018(3) -0.004(3)
C16 0.068(4) 0.069(4) 0.072(4) -0.013(3) -0.015(3) -0.002(3)
C17 0.063(3) 0.059(3) 0.068(3) -0.014(3) -0.023(3) 0.002(3)
C18 0.067(3) 0.036(3) 0.046(3) 0.001(2) -0.020(3) -0.004(2)
C19 0.052(3) 0.045(3) 0.040(2) 0.006(2) 0.000(2) 0.018(2)
C20 0.078(4) 0.050(3) 0.061(3) 0.009(2) 0.015(3) 0.017(3)
C21 0.145(6) 0.046(3) 0.063(4) 0.014(3) 0.003(4) 0.037(4)
C22 0.116(6) 0.091(5) 0.072(4) 0.000(3) -0.029(4) 0.050(5)
C23 0.057(4) 0.109(6) 0.195(8) 0.036(6) -0.011(4) 0.023(4)
C24 0.044(3) 0.073(4) 0.152(6) 0.038(4) 0.002(3) 0.020(3)
C25 0.034(2) 0.038(2) 0.034(2) 0.0037(18) 0.0070(17) 0.0071(18)
C26 0.068(3) 0.045(3) 0.055(3) -0.003(2) 0.017(2) -0.007(2)
C27 0.078(4) 0.061(3) 0.061(3) -0.023(3) 0.019(3) -0.009(3)
C28 0.078(4) 0.079(4) 0.038(3) 0.001(3) 0.009(3) 0.003(3)
C29 0.102(4) 0.057(3) 0.051(3) 0.007(3) 0.020(3) -0.004(3)
C30 0.069(3) 0.046(3) 0.042(3) 0.001(2) 0.012(2) -0.004(2)
C31 0.048(3) 0.045(3) 0.054(3) 0.008(2) 0.006(2) -0.007(2)
C32 0.054(4) 0.096(5) 0.146(6) 0.058(4) 0.011(4) -0.006(3)
C33 0.052(4) 0.153(7) 0.181(8) 0.062(6) 0.024(4) -0.026(4)
C34 0.098(6) 0.091(5) 0.128(6) 0.031(4) 0.026(5) -0.037(4)
C35 0.118(6) 0.054(4) 0.092(4) 0.005(3) 0.017(4) -0.027(4)
C36 0.070(4) 0.045(3) 0.086(4) 0.006(3) 0.009(3) -0.003(3)
C37 0.037(2) 0.052(3) 0.044(3) -0.001(2) -0.002(2) -0.008(2)
C38 0.067(3) 0.056(3) 0.065(3) -0.016(3) -0.002(3) -0.010(3)
C39 0.092(5) 0.089(5) 0.081(4) -0.039(4) -0.001(4) -0.016(4)
C40 0.094(5) 0.145(7) 0.054(4) -0.042(4) -0.006(3) -0.031(5)
C41 0.095(5) 0.121(5) 0.054(4) 0.007(4) -0.026(3) -0.015(4)
C42 0.076(4) 0.075(4) 0.046(3) 0.000(3) -0.015(3) -0.010(3)
C43 0.035(2) 0.034(2) 0.032(2) -0.0008(17) -0.0027(17) -0.0025(17)
C44 0.032(2) 0.026(2) 0.036(2) -0.0015(16) -0.0003(17) 0.0040(17)
C45 0.034(2) 0.037(2) 0.043(2) -0.0031(18) -0.0023(18) -0.0005(18)
C46 0.035(2) 0.036(2) 0.046(3) 0.0052(18) -0.0017(19) 0.0009(18)
C47 0.038(2) 0.034(2) 0.035(2) 0.0037(17) 0.0032(18) 0.0001(18)

loop_
_atom_type_symbol
_atom_type_description
_atom_type_scat_dispersion_real
_atom_type_scat_dispersion_imag
_atom_type_scat_source
C C 0.0033 0.0016 'International Tables Vol C Tables 4.2.6.8 and 6.1.1.4'
H H 0.0000 0.0000 'International Tables Vol C Tables 4.2.6.8 and 6.1.1.4'
O O 0.0106 0.0060 'International Tables Vol C Tables 4.2.6.8 and 6.1.1.4'
S S 0.1246 0.1234 'International Tables Vol C Tables 4.2.6.8 and 6.1.1.4'
P P 0.1023 0.0942 'International Tables Vol C Tables 4.2.6.8 and 6.1.1.4'
Fe Fe 0.3463 0.8444 'International Tables Vol C Tables 4.2.6.8 and 6.1.1.4'

loop_
_geom_angle_atom_site_label_1
_geom_angle_atom_site_label_2
_geom_angle_atom_site_label_3
_geom_angle
C2 Fe1 C1 103.8(2)
C2 Fe1 C3 97.1(2)
C1 Fe1 C3 88.35(19)
C2 Fe1 P1 95.43(15)
C1 Fe1 P1 91.21(14)
C3 Fe1 P1 167.15(15)
C2 Fe1 S1 104.88(17)
C1 Fe1 S1 149.90(15)
C3 Fe1 S1 97.00(13)
P1 Fe1 S1 77.16(4)
C2 Fe1 Fe2 144.97(15)
C1 Fe1 Fe2 95.31(15)
C3 Fe1 Fe2 112.70(14)
P1 Fe1 Fe2 54.56(3)
S1 Fe1 Fe2 55.29(3)
C4 Fe2 C5 96.5(2)
C4 Fe2 C6 90.5(2)
C5 Fe2 C6 103.2(2)
C4 Fe2 P1 90.52(15)
C5 Fe2 P1 101.77(14)
C6 Fe2 P1 154.75(17)
C4 Fe2 S1 155.88(15)
C5 Fe2 S1 106.37(15)
C6 Fe2 S1 91.46(15)
P1 Fe2 S1 77.72(4)
C4 Fe2 Fe1 100.26(14)
C5 Fe2 Fe1 151.16(15)
C6 Fe2 Fe1 99.96(16)
P1 Fe2 Fe1 55.09(3)
S1 Fe2 Fe1 55.75(3)
C8 Fe3 C9 98.3(2)
C8 Fe3 C7 99.9(2)
C9 Fe3 C7 92.0(2)
C8 Fe3 P2 104.81(15)
C9 Fe3 P2 89.32(15)
C7 Fe3 P2 154.85(15)
C8 Fe3 S2 103.14(14)
C9 Fe3 S2 157.05(16)
C7 Fe3 S2 92.25(14)
P2 Fe3 S2 77.50(4)
C8 Fe3 Fe4 151.54(15)
C9 Fe3 Fe4 101.02(16)
C7 Fe3 Fe4 100.12(15)
P2 Fe3 Fe4 55.08(3)
S2 Fe3 Fe4 56.03(3)
C10 Fe4 C11 101.6(2)
C10 Fe4 C12 89.18(19)
C11 Fe4 C12 101.2(2)
C10 Fe4 P2 91.60(14)
C11 Fe4 P2 98.25(15)
C12 Fe4 P2 159.99(15)
C10 Fe4 S2 153.79(16)
C11 Fe4 S2 103.38(16)
C12 Fe4 S2 93.66(13)
P2 Fe4 S2 77.12(4)
C10 Fe4 Fe3 98.70(16)
C11 Fe4 Fe3 146.78(15)
C12 Fe4 Fe3 105.14(15)
P2 Fe4 Fe3 54.99(3)
S2 Fe4 Fe3 55.43(3)
C15 Fe5 C13 101.7(2)
C15 Fe5 C14 92.5(2)
C13 Fe5 C14 96.7(2)
C15 Fe5 S3 156.39(19)
C13 Fe5 S3 101.54(16)
C14 Fe5 S3 88.62(16)
C15 Fe5 S4 88.08(16)
C13 Fe5 S4 101.10(16)
C14 Fe5 S4 161.66(19)
S3 Fe5 S4 83.70(4)
C15 Fe5 Fe6 101.63(19)
C13 Fe5 Fe6 146.84(16)
C14 Fe5 Fe6 105.43(18)
S3 Fe5 Fe6 55.59(3)
S4 Fe5 Fe6 56.65(3)
C16 Fe6 C17 90.5(2)
C16 Fe6 C18 97.3(2)
C17 Fe6 C18 97.3(2)
C16 Fe6 S3 88.57(17)
C17 Fe6 S3 161.41(18)
C18 Fe6 S3 101.21(13)
C16 Fe6 S4 148.86(18)
C17 Fe6 S4 87.64(14)
C18 Fe6 S4 113.73(13)
S3 Fe6 S4 83.64(4)
C16 Fe6 Fe5 94.96(18)
C17 Fe6 Fe5 105.41(17)
C18 Fe6 Fe5 154.00(13)
S3 Fe6 Fe5 56.23(3)
S4 Fe6 Fe5 55.92(3)
C31 P1 C37 102.54(19)
C31 P1 Fe2 120.84(15)
C37 P1 Fe2 122.88(14)
C31 P1 Fe1 122.35(15)
C37 P1 Fe1 116.90(14)
Fe2 P1 Fe1 70.35(4)
C19 P2 C25 101.58(18)
C19 P2 Fe3 121.70(14)
C25 P2 Fe3 122.27(13)
C19 P2 Fe4 122.65(15)
C25 P2 Fe4 118.15(13)
Fe3 P2 Fe4 69.93(4)
C43 S1 Fe2 112.73(12)
C43 S1 Fe1 117.83(12)
Fe2 S1 Fe1 68.96(3)
C47 S2 Fe3 113.03(12)
C47 S2 Fe4 114.93(13)
Fe3 S2 Fe4 68.55(3)
C46 S3 Fe6 115.22(13)
C46 S3 Fe5 113.19(14)
Fe6 S3 Fe5 68.18(4)
C45 S4 Fe5 107.12(14)
C45 S4 Fe6 119.50(13)
Fe5 S4 Fe6 67.42(4)
O1 C1 Fe1 176.9(4)
O2 C2 Fe1 177.0(5)
O3 C3 Fe1 174.2(4)
O4 C4 Fe2 179.8(5)
O5 C5 Fe2 175.0(4)
O6 C6 Fe2 177.8(5)
O7 C7 Fe3 179.6(5)
O8 C8 Fe3 178.6(5)
O9 C9 Fe3 178.9(5)
O10 C10 Fe4 176.2(4)
O11 C11 Fe4 178.5(5)
O12 C12 Fe4 179.2(4)
O13 C13 Fe5 177.0(5)
O14 C14 Fe5 178.9(6)
O15 C15 Fe5 177.9(5)
O16 C16 Fe6 179.1(6)
O17 C17 Fe6 177.9(5)
O18 C18 Fe6 175.7(4)
C24 C19 C20 118.1(4)
C24 C19 P2 118.2(4)
C20 C19 P2 123.7(4)
C19 C20 C21 121.1(5)
C19 C20 H20 119.4
C21 C20 H20 119.4
C22 C21 C20 120.2(6)
C22 C21 H21 119.9
C20 C21 H21 119.9
C23 C22 C21 119.7(6)
C23 C22 H22 120.1
C21 C22 H22 120.1
C22 C23 C24 120.9(6)
C22 C23 H23 119.6
C24 C23 H23 119.6
C19 C24 C23 119.9(5)
C19 C24 H24 120.0
C23 C24 H24 120.0
C30 C25 C26 118.4(4)
C30 C25 P2 122.7(3)
C26 C25 P2 118.9(3)
C25 C26 C27 120.8(4)
C25 C26 H26 119.6
C27 C26 H26 119.6
C28 C27 C26 119.1(4)
C28 C27 H27 120.4
C26 C27 H27 120.4
C29 C28 C27 120.6(5)
C29 C28 H28 119.7
C27 C28 H28 119.7
C28 C29 C30 120.0(4)
C28 C29 H29 120.0
C30 C29 H29 120.0
C25 C30 C29 121.1(4)
C25 C30 H30 119.4
C29 C30 H30 119.4
C32 C31 C36 116.7(4)
C32 C31 P1 119.7(4)
C36 C31 P1 123.6(4)
C31 C32 C33 121.5(5)
C31 C32 H32 119.2
C33 C32 H32 119.2
C34 C33 C32 120.0(6)
C34 C33 H33 120.0
C32 C33 H33 120.0
C35 C34 C33 119.4(6)
C35 C34 H34 120.3
C33 C34 H34 120.3
C34 C35 C36 121.1(6)
C34 C35 H35 119.4
C36 C35 H35 119.4
C35 C36 C31 121.2(5)
C35 C36 H36 119.4
C31 C36 H36 119.4
C42 C37 C38 119.2(4)
C42 C37 P1 122.0(3)
C38 C37 P1 118.8(3)
C39 C38 C37 121.0(5)
C39 C38 H38 119.5
C37 C38 H38 119.5
C40 C39 C38 119.4(5)
C40 C39 H39 120.3
C38 C39 H39 120.3
C39 C40 C41 120.6(6)
C39 C40 H40 119.7
C41 C40 H40 119.7
C40 C41 C42 119.8(6)
C40 C41 H41 120.1
C42 C41 H41 120.1
C37 C42 C41 120.0(5)
C37 C42 H42 120.0
C41 C42 H42 120.0
C44 C43 S1 111.8(2)
C44 C43 H43A 109.3
S1 C43 H43A 109.3
C44 C43 H43B 109.3
S1 C43 H43B 109.3
H43A C43 H43B 107.9
C45 C44 C43 110.5(3)
C45 C44 C47 105.1(3)
C43 C44 C47 110.9(3)
C45 C44 C46 112.8(3)
C43 C44 C46 110.4(3)
C47 C44 C46 107.0(3)
C44 C45 S4 120.6(3)
C44 C45 H45A 107.2
S4 C45 H45A 107.2
C44 C45 H45B 107.2
S4 C45 H45B 107.2
H45A C45 H45B 106.8
C44 C46 S3 124.9(3)
C44 C46 H46A 106.1
S3 C46 H46A 106.1
C44 C46 H46B 106.1
S3 C46 H46B 106.1
H46A C46 H46B 106.3
C44 C47 S2 112.5(2)
C44 C47 H47A 109.1
S2 C47 H47A 109.1
C44 C47 H47B 109.1
S2 C47 H47B 109.1
H47A C47 H47B 107.8

loop_
_geom_bond_atom_site_label_1
_geom_bond_atom_site_label_2
_geom_bond_distance
Fe1 C2 1.779(5)
Fe1 C1 1.784(5)
Fe1 C3 1.792(5)
Fe1 P1 2.2406(12)
Fe1 S1 2.2786(11)
Fe1 Fe2 2.5730(8)
Fe2 C4 1.755(5)
Fe2 C5 1.790(5)
Fe2 C6 1.801(5)
Fe2 P1 2.2259(12)
Fe2 S1 2.2662(11)
Fe3 C8 1.781(5)
Fe3 C9 1.787(5)
Fe3 C7 1.809(5)
Fe3 P2 2.2365(12)
Fe3 S2 2.2689(11)
Fe3 Fe4 2.5646(8)
Fe4 C10 1.766(5)
Fe4 C11 1.798(5)
Fe4 C12 1.805(5)
Fe4 P2 2.2389(12)
Fe4 S2 2.2852(11)
Fe5 C15 1.794(6)
Fe5 C13 1.804(6)
Fe5 C14 1.806(5)
Fe5 S3 2.2499(12)
Fe5 S4 2.2541(12)
Fe5 Fe6 2.5129(10)
Fe6 C16 1.797(5)
Fe6 C17 1.798(5)
Fe6 C18 1.809(6)
Fe6 S3 2.2331(12)
Fe6 S4 2.2733(12)
P1 C31 1.810(4)
P1 C37 1.828(4)
P2 C19 1.825(4)
P2 C25 1.827(4)
S1 C43 1.847(4)
S2 C47 1.848(4)
S3 C46 1.811(4)
S4 C45 1.830(4)
O1 C1 1.141(5)
O2 C2 1.145(5)
O3 C3 1.143(5)
O4 C4 1.153(5)
O5 C5 1.133(5)
O6 C6 1.129(5)
O7 C7 1.132(5)
O8 C8 1.138(5)
O9 C9 1.134(5)
O10 C10 1.137(5)
O11 C11 1.137(5)
O12 C12 1.127(5)
O13 C13 1.124(6)
O14 C14 1.125(5)
O15 C15 1.138(5)
O16 C16 1.115(5)
O17 C17 1.140(5)
O18 C18 1.134(5)
C19 C24 1.367(6)
C19 C20 1.368(6)
C20 C21 1.381(6)
C20 H20 0.9300
C21 C22 1.347(8)
C21 H21 0.9300
C22 C23 1.340(8)
C22 H22 0.9300
C23 C24 1.396(7)
C23 H23 0.9300
C24 H24 0.9300
C25 C30 1.368(5)
C25 C26 1.382(5)
C26 C27 1.386(6)
C26 H26 0.9300
C27 C28 1.364(6)
C27 H27 0.9300
C28 C29 1.363(6)
C28 H28 0.9300
C29 C30 1.368(6)
C29 H29 0.9300
C30 H30 0.9300
C31 C32 1.373(7)
C31 C36 1.380(6)
C32 C33 1.387(7)
C32 H32 0.9300
C33 C34 1.362(8)
C33 H33 0.9300
C34 C35 1.335(8)
C34 H34 0.9300
C35 C36 1.380(7)
C35 H35 0.9300
C36 H36 0.9300
C37 C42 1.376(6)
C37 C38 1.381(6)
C38 C39 1.373(7)
C38 H38 0.9300
C39 C40 1.367(8)
C39 H39 0.9300
C40 C41 1.374(8)
C40 H40 0.9300
C41 C42 1.383(7)
C41 H41 0.9300
C42 H42 0.9300
C43 C44 1.532(5)
C43 H43A 0.9700
C43 H43B 0.9700
C44 C45 1.527(5)
C44 C47 1.547(5)
C44 C46 1.550(5)
C45 H45A 0.9700
C45 H45B 0.9700
C46 H46A 0.9700
C46 H46B 0.9700
C47 H47A 0.9700
C47 H47B 0.9700

loop_
_geom_torsion_atom_site_label_1
_geom_torsion_atom_site_label_2
_geom_torsion_atom_site_label_3
_geom_torsion_atom_site_label_4
_geom_torsion
C2 Fe1 Fe2 C4 -119.0(3)
C1 Fe1 Fe2 C4 4.3(2)
C3 Fe1 Fe2 C4 94.7(2)
P1 Fe1 Fe2 C4 -83.39(17)
S1 Fe1 Fe2 C4 177.33(17)
C2 Fe1 Fe2 C5 5.7(4)
C1 Fe1 Fe2 C5 129.0(3)
C3 Fe1 Fe2 C5 -140.6(3)
P1 Fe1 Fe2 C5 41.3(3)
S1 Fe1 Fe2 C5 -58.0(3)
C2 Fe1 Fe2 C6 148.6(3)
C1 Fe1 Fe2 C6 -88.1(2)
C3 Fe1 Fe2 C6 2.3(2)
P1 Fe1 Fe2 C6 -175.78(18)
S1 Fe1 Fe2 C6 84.94(17)
C2 Fe1 Fe2 P1 -35.6(3)
C1 Fe1 Fe2 P1 87.70(15)
C3 Fe1 Fe2 P1 178.13(16)
S1 Fe1 Fe2 P1 -99.28(5)
C2 Fe1 Fe2 S1 63.7(3)
C1 Fe1 Fe2 S1 -173.02(15)
C3 Fe1 Fe2 S1 -82.59(16)
P1 Fe1 Fe2 S1 99.28(5)
C8 Fe3 Fe4 C10 136.5(3)
C9 Fe3 Fe4 C10 4.5(2)
C7 Fe3 Fe4 C10 -89.6(2)
P2 Fe3 Fe4 C10 85.83(15)
S2 Fe3 Fe4 C10 -175.42(15)
C8 Fe3 Fe4 C11 9.2(4)
C9 Fe3 Fe4 C11 -122.7(3)
C7 Fe3 Fe4 C11 143.2(3)
P2 Fe3 Fe4 C11 -41.4(3)
S2 Fe3 Fe4 C11 57.3(3)
C8 Fe3 Fe4 C12 -132.0(3)
C9 Fe3 Fe4 C12 96.0(2)
C7 Fe3 Fe4 C12 1.96(19)
P2 Fe3 Fe4 C12 177.34(14)
S2 Fe3 Fe4 C12 -83.90(14)
C8 Fe3 Fe4 P2 50.7(3)
C9 Fe3 Fe4 P2 -81.33(16)
C7 Fe3 Fe4 P2 -175.38(14)
S2 Fe3 Fe4 P2 98.76(5)
C8 Fe3 Fe4 S2 -48.1(3)
C9 Fe3 Fe4 S2 179.91(16)
C7 Fe3 Fe4 S2 85.86(14)
P2 Fe3 Fe4 S2 -98.76(5)
C15 Fe5 Fe6 C16 -88.3(2)
C13 Fe5 Fe6 C16 137.7(3)
C14 Fe5 Fe6 C16 7.6(2)
S3 Fe5 Fe6 C16 84.95(17)
S4 Fe5 Fe6 C16 -168.11(17)
C15 Fe5 Fe6 C17 3.6(2)
C13 Fe5 Fe6 C17 -130.4(3)
C14 Fe5 Fe6 C17 99.5(2)
S3 Fe5 Fe6 C17 176.82(16)
S4 Fe5 Fe6 C17 -76.23(16)
C15 Fe5 Fe6 C18 153.7(3)
C13 Fe5 Fe6 C18 19.7(4)
C14 Fe5 Fe6 C18 -110.4(3)
S3 Fe5 Fe6 C18 -33.1(3)
S4 Fe5 Fe6 C18 73.8(3)
C15 Fe5 Fe6 S3 -173.22(16)
C13 Fe5 Fe6 S3 52.8(3)
C14 Fe5 Fe6 S3 -77.33(17)
S4 Fe5 Fe6 S3 106.95(5)
C15 Fe5 Fe6 S4 79.84(16)
C13 Fe5 Fe6 S4 -54.2(3)
C14 Fe5 Fe6 S4 175.72(17)
S3 Fe5 Fe6 S4 -106.95(5)
C4 Fe2 P1 C31 -14.5(2)
C5 Fe2 P1 C31 82.3(2)
C6 Fe2 P1 C31 -106.9(4)
S1 Fe2 P1 C31 -173.25(17)
Fe1 Fe2 P1 C31 -116.65(18)
C4 Fe2 P1 C37 -147.9(2)
C5 Fe2 P1 C37 -51.1(2)
C6 Fe2 P1 C37 119.7(4)
S1 Fe2 P1 C37 53.34(16)
Fe1 Fe2 P1 C37 109.95(17)
C4 Fe2 P1 Fe1 102.17(16)
C5 Fe2 P1 Fe1 -161.03(15)
C6 Fe2 P1 Fe1 9.8(4)
S1 Fe2 P1 Fe1 -56.60(4)
C2 Fe1 P1 C31 -84.9(3)
C1 Fe1 P1 C31 19.1(2)
C3 Fe1 P1 C31 106.9(7)
S1 Fe1 P1 C31 171.03(18)
Fe2 Fe1 P1 C31 114.72(18)
C2 Fe1 P1 C37 42.7(2)
C1 Fe1 P1 C37 146.6(2)
C3 Fe1 P1 C37 -125.5(7)
S1 Fe1 P1 C37 -61.41(16)
Fe2 Fe1 P1 C37 -117.72(16)
C2 Fe1 P1 Fe2 160.37(18)
C1 Fe1 P1 Fe2 -95.66(15)
C3 Fe1 P1 Fe2 -7.8(6)
S1 Fe1 P1 Fe2 56.31(4)
C8 Fe3 P2 C19 85.7(2)
C9 Fe3 P2 C19 -12.7(2)
C7 Fe3 P2 C19 -106.0(4)
S2 Fe3 P2 C19 -173.79(18)
Fe4 Fe3 P2 C19 -116.70(18)
C8 Fe3 P2 C25 -46.3(2)
C9 Fe3 P2 C25 -144.7(2)
C7 Fe3 P2 C25 122.1(4)
S2 Fe3 P2 C25 54.22(15)
Fe4 Fe3 P2 C25 111.31(15)
C8 Fe3 P2 Fe4 -157.60(15)
C9 Fe3 P2 Fe4 103.97(16)
C7 Fe3 P2 Fe4 10.7(3)
S2 Fe3 P2 Fe4 -57.09(3)
C10 Fe4 P2 C19 16.0(2)
C11 Fe4 P2 C19 -86.0(2)
C12 Fe4 P2 C19 108.0(4)
S2 Fe4 P2 C19 172.08(17)
Fe3 Fe4 P2 C19 115.49(17)
C10 Fe4 P2 C25 143.8(2)
C11 Fe4 P2 C25 41.8(2)
C12 Fe4 P2 C25 -124.2(4)
S2 Fe4 P2 C25 -60.10(15)
Fe3 Fe4 P2 C25 -116.69(15)
C10 Fe4 P2 Fe3 -99.51(16)
C11 Fe4 P2 Fe3 158.52(16)
C12 Fe4 P2 Fe3 -7.5(4)
S2 Fe4 P2 Fe3 56.59(3)
C4 Fe2 S1 C43 106.0(4)
C5 Fe2 S1 C43 -92.83(19)
C6 Fe2 S1 C43 11.3(2)
P1 Fe2 S1 C43 168.33(13)
Fe1 Fe2 S1 C43 112.40(13)
C4 Fe2 S1 Fe1 -6.4(4)
C5 Fe2 S1 Fe1 154.77(14)
C6 Fe2 S1 Fe1 -101.06(18)
P1 Fe2 S1 Fe1 55.93(4)
C2 Fe1 S1 C43 106.8(2)
C1 Fe1 S1 C43 -91.4(3)
C3 Fe1 S1 C43 7.4(2)
P1 Fe1 S1 C43 -160.93(14)
Fe2 Fe1 S1 C43 -105.38(14)
C2 Fe1 S1 Fe2 -147.84(16)
C1 Fe1 S1 Fe2 14.0(3)
C3 Fe1 S1 Fe2 112.82(15)
P1 Fe1 S1 Fe2 -55.55(4)
C8 Fe3 S2 C47 -92.4(2)
C9 Fe3 S2 C47 108.7(4)
C7 Fe3 S2 C47 8.3(2)
P2 Fe3 S2 C47 165.08(14)
Fe4 Fe3 S2 C47 108.97(14)
C8 Fe3 S2 Fe4 158.64(16)
C9 Fe3 S2 Fe4 -0.2(4)
C7 Fe3 S2 Fe4 -100.69(15)
P2 Fe3 S2 Fe4 56.11(4)
C10 Fe4 S2 C47 -96.0(4)
C11 Fe4 S2 C47 102.0(2)
C12 Fe4 S2 C47 -0.43(19)
P2 Fe4 S2 C47 -162.46(13)
Fe3 Fe4 S2 C47 -106.32(13)
C10 Fe4 S2 Fe3 10.3(3)
C11 Fe4 S2 Fe3 -151.70(15)
C12 Fe4 S2 Fe3 105.89(15)
P2 Fe4 S2 Fe3 -56.14(4)
C16 Fe6 S3 C46 156.8(2)
C17 Fe6 S3 C46 -115.9(5)
C18 Fe6 S3 C46 59.6(2)
S4 Fe6 S3 C46 -53.41(15)
Fe5 Fe6 S3 C46 -106.27(15)
C16 Fe6 S3 Fe5 -96.93(18)
C17 Fe6 S3 Fe5 -9.7(5)
C18 Fe6 S3 Fe5 165.87(14)
S4 Fe6 S3 Fe5 52.87(4)
C15 Fe5 S3 C46 125.9(4)
C13 Fe5 S3 C46 -44.5(2)
C14 Fe5 S3 C46 -141.0(2)
S4 Fe5 S3 C46 55.63(14)
Fe6 Fe5 S3 C46 109.14(14)
C15 Fe5 S3 Fe6 16.8(4)
C13 Fe5 S3 Fe6 -153.60(16)
C14 Fe5 S3 Fe6 109.82(19)
S4 Fe5 S3 Fe6 -53.51(4)
C15 Fe5 S4 C45 139.3(2)
C13 Fe5 S4 C45 37.7(2)
C14 Fe5 S4 C45 -128.7(5)
S3 Fe5 S4 C45 -62.90(13)
Fe6 Fe5 S4 C45 -115.46(13)
C15 Fe5 S4 Fe6 -105.28(18)
C13 Fe5 S4 Fe6 153.14(17)
C14 Fe5 S4 Fe6 -13.2(5)
S3 Fe5 S4 Fe6 52.56(4)
C16 Fe6 S4 C45 120.9(3)
C17 Fe6 S4 C45 -152.0(2)
C18 Fe6 S4 C45 -55.1(2)
S3 Fe6 S4 C45 44.40(16)
Fe5 Fe6 S4 C45 97.54(16)
C16 Fe6 S4 Fe5 23.4(3)
C17 Fe6 S4 Fe5 110.42(18)
C18 Fe6 S4 Fe5 -152.62(15)
S3 Fe6 S4 Fe5 -53.14(4)
C2 Fe1 C1 O1 -148(8)
C3 Fe1 C1 O1 -51(8)
P1 Fe1 C1 O1 117(8)
S1 Fe1 C1 O1 51(8)
Fe2 Fe1 C1 O1 62(8)
C1 Fe1 C2 O2 -112(11)
C3 Fe1 C2 O2 158(11)
P1 Fe1 C2 O2 -19(11)
S1 Fe1 C2 O2 59(11)
Fe2 Fe1 C2 O2 9(11)
C2 Fe1 C3 O3 59(5)
C1 Fe1 C3 O3 -45(5)
P1 Fe1 C3 O3 -133(4)
S1 Fe1 C3 O3 165(5)
Fe2 Fe1 C3 O3 -140(5)
C5 Fe2 C4 O4 70(100)
C6 Fe2 C4 O4 -34(100)
P1 Fe2 C4 O4 172(100)
S1 Fe2 C4 O4 -128(100)
Fe1 Fe2 C4 O4 -134(100)
C4 Fe2 C5 O5 26(5)
C6 Fe2 C5 O5 118(5)
P1 Fe2 C5 O5 -66(5)
S1 Fe2 C5 O5 -146(5)
Fe1 Fe2 C5 O5 -99(5)
C4 Fe2 C6 O6 -89(13)
C5 Fe2 C6 O6 174(100)
P1 Fe2 C6 O6 4(13)
S1 Fe2 C6 O6 67(13)
Fe1 Fe2 C6 O6 12(13)
C8 Fe3 C7 O7 0(85)
C9 Fe3 C7 O7 99(85)
P2 Fe3 C7 O7 -169(100)
S2 Fe3 C7 O7 -104(100)
Fe4 Fe3 C7 O7 -160(100)
C9 Fe3 C8 O8 -38(19)
C7 Fe3 C8 O8 56(19)
P2 Fe3 C8 O8 -129(19)
S2 Fe3 C8 O8 150(19)
Fe4 Fe3 C8 O8 -170(100)
C8 Fe3 C9 O9 156(100)
C7 Fe3 C9 O9 56(25)
P2 Fe3 C9 O9 -99(25)
S2 Fe3 C9 O9 -45(26)
Fe4 Fe3 C9 O9 -45(25)
C11 Fe4 C10 O10 -124(7)
C12 Fe4 C10 O10 -22(7)
P2 Fe4 C10 O10 138(7)
S2 Fe4 C10 O10 74(7)
Fe3 Fe4 C10 O10 83(7)
C10 Fe4 C11 O11 -35(20)
C12 Fe4 C11 O11 -127(20)
P2 Fe4 C11 O11 58(20)
S2 Fe4 C11 O11 137(20)
Fe3 Fe4 C11 O11 91(20)
C10 Fe4 C12 O12 -60(28)
C11 Fe4 C12 O12 41(28)
P2 Fe4 C12 O12 -153(100)
S2 Fe4 C12 O12 146(100)
Fe3 Fe4 C12 O12 -159(100)
C15 Fe5 C13 O13 -114(10)
C14 Fe5 C13 O13 152(10)
S3 Fe5 C13 O13 62(10)
S4 Fe5 C13 O13 -24(10)
Fe6 Fe5 C13 O13 20(11)
C15 Fe5 C14 O14 -134(34)
C13 Fe5 C14 O14 -31(34)
S3 Fe5 C14 O14 70(34)
S4 Fe5 C14 O14 135(34)
Fe6 Fe5 C14 O14 124(34)
C13 Fe5 C15 O15 112(17)
C14 Fe5 C15 O15 -150(17)
S3 Fe5 C15 O15 -58(17)
S4 Fe5 C15 O15 11(17)
Fe6 Fe5 C15 O15 -44(17)
C17 Fe6 C16 O16 -15(36)
C18 Fe6 C16 O16 -112(36)
S3 Fe6 C16 O16 147(100)
S4 Fe6 C16 O16 72(36)
Fe5 Fe6 C16 O16 91(36)
C16 Fe6 C17 O17 51(13)
C18 Fe6 C17 O17 149(13)
S3 Fe6 C17 O17 -36(13)
S4 Fe6 C17 O17 -98(13)
Fe5 Fe6 C17 O17 -44(13)
C16 Fe6 C18 O18 -34(5)
C17 Fe6 C18 O18 -125(5)
S3 Fe6 C18 O18 56(5)
S4 Fe6 C18 O18 144(5)
Fe5 Fe6 C18 O18 84(5)
C25 P2 C19 C24 73.6(4)
Fe3 P2 C19 C24 -66.5(4)
Fe4 P2 C19 C24 -151.7(4)
C25 P2 C19 C20 -105.1(4)
Fe3 P2 C19 C20 114.8(4)
Fe4 P2 C19 C20 29.6(4)
C24 C19 C20 C21 0.8(7)
P2 C19 C20 C21 179.5(4)
C19 C20 C21 C22 -0.5(8)
C20 C21 C22 C23 -0.7(10)
C21 C22 C23 C24 1.6(11)
C20 C19 C24 C23 0.0(9)
P2 C19 C24 C23 -178.7(5)
C22 C23 C24 C19 -1.2(11)
C19 P2 C25 C30 -123.2(4)
Fe3 P2 C25 C30 16.6(4)
Fe4 P2 C25 C30 99.5(4)
C19 P2 C25 C26 56.9(4)
Fe3 P2 C25 C26 -163.3(3)
Fe4 P2 C25 C26 -80.3(3)
C30 C25 C26 C27 -0.3(6)
P2 C25 C26 C27 179.6(4)
C25 C26 C27 C28 -0.7(7)
C26 C27 C28 C29 1.4(8)
C27 C28 C29 C30 -1.2(8)
C26 C25 C30 C29 0.5(7)
P2 C25 C30 C29 -179.3(4)
C28 C29 C30 C25 0.2(8)
C37 P1 C31 C32 76.4(5)
Fe2 P1 C31 C32 -64.9(5)
Fe1 P1 C31 C32 -150.0(4)
C37 P1 C31 C36 -106.4(4)
Fe2 P1 C31 C36 112.3(4)
Fe1 P1 C31 C36 27.2(5)
C36 C31 C32 C33 2.0(9)
P1 C31 C32 C33 179.5(6)
C31 C32 C33 C34 -1.8(12)
C32 C33 C34 C35 -0.9(12)
C33 C34 C35 C36 3.2(11)
C34 C35 C36 C31 -2.9(9)
C32 C31 C36 C35 0.2(8)
P1 C31 C36 C35 -177.1(4)
C31 P1 C37 C42 -127.2(4)
Fe2 P1 C37 C42 13.1(4)
Fe1 P1 C37 C42 96.1(4)
C31 P1 C37 C38 55.6(4)
Fe2 P1 C37 C38 -164.1(3)
Fe1 P1 C37 C38 -81.1(4)
C42 C37 C38 C39 -0.9(7)
P1 C37 C38 C39 176.4(4)
C37 C38 C39 C40 -0.7(8)
C38 C39 C40 C41 1.5(10)
C39 C40 C41 C42 -0.8(10)
C38 C37 C42 C41 1.6(7)
P1 C37 C42 C41 -175.6(4)
C40 C41 C42 C37 -0.8(8)
Fe2 S1 C43 C44 157.9(2)
Fe1 S1 C43 C44 -124.7(2)
S1 C43 C44 C45 64.7(3)
S1 C43 C44 C47 -51.5(3)
S1 C43 C44 C46 -169.9(2)
C43 C44 C45 S4 74.6(4)
C47 C44 C45 S4 -165.7(3)
C46 C44 C45 S4 -49.6(4)
Fe5 S4 C45 C44 73.6(3)
Fe6 S4 C45 C44 0.3(4)
C45 C44 C46 S3 37.9(4)
C43 C44 C46 S3 -86.3(4)
C47 C44 C46 S3 152.9(3)
Fe6 S3 C46 C44 24.1(4)
Fe5 S3 C46 C44 -51.7(4)
C45 C44 C47 S2 179.2(2)
C43 C44 C47 S2 -61.4(3)
C46 C44 C47 S2 59.1(3)
Fe3 S2 C47 C44 177.9(2)
Fe4 S2 C47 C44 -106.1(2)

loop_
_platon_squeeze_void_nr
_platon_squeeze_void_average_x
_platon_squeeze_void_average_y
_platon_squeeze_void_average_z
_platon_squeeze_void_volume
_platon_squeeze_void_count_electrons
1 0.000 0.280 0.250 172.2 36.7
2 0.000 0.039 0.250 5.7 -0.2
3 0.000 0.720 0.750 171.4 36.6
4 0.000 0.961 0.750 6.5 -0.2
5 0.500 0.780 0.250 172.2 36.7
6 0.500 0.220 0.750 171.5 36.6
7 0.500 0.539 0.250 5.7 -0.2
8 0.500 0.461 0.750 6.5 -0.2
